data_7135096
loop_
_publ_author_name
'Kopp, Richard O.'
'Rigo, Massimo'
'Groth, Lucie J.'
'Coles, Nathan T.'
'Neale, Samuel E.'
'Frank, Samantha'
'Ernst, Moritz J.'
'Weber, Manuela'
'M&#xfc;ller, Christian'

_publ_section_title
;
 Dynamic activation of alcohols by an electrophilic phosphinine.
;
_journal_issue 94
_journal_name_full 'Chemical communications (Cambridge, England)'
_journal_page_first 18625
_journal_page_last 18628
_journal_paper_doi 10.1039/d5cc05302a
_journal_volume 61
_journal_year 2025
_chemical_formula_moiety 'C17 H19 F6 O P Si'
_chemical_formula_sum 'C17 H19 F6 O P Si'
_chemical_formula_weight 412.38
_chemical_properties_physical Air-sensitive,Moisture-sensitive
_space_group_crystal_system triclinic
_space_group_IT_number 2
_space_group_name_Hall '-P 1'
_space_group_name_H-M_alt 'P -1'
_atom_sites_solution_hydrogens mixed
_atom_sites_solution_primary dual
_audit_creation_date 2025-09-11
_audit_creation_method
;
Olex2 1.5
(compiled 2025.07.13 svn.rb7424aed for OlexSys, GUI svn.r7314)
;
_audit_update_record
;
2025-09-11 deposited with the CCDC.	2025-10-15 downloaded from the CCDC.
;
_cell_angle_alpha 99.1849(11)
_cell_angle_beta 91.1844(10)
_cell_angle_gamma 112.8005(9)
_cell_formula_units_Z 2
_cell_length_a 8.9992(2)
_cell_length_b 10.1647(3)
_cell_length_c 11.3907(3)
_cell_measurement_reflns_used 7640
_cell_measurement_temperature 100.03
_cell_measurement_theta_max 26.42
_cell_measurement_theta_min 2.58
_cell_volume 944.31(4)
_computing_molecular_graphics 'Olex2 1.5 (Dolomanov et al., 2009)'
_computing_publication_material 'Olex2 1.5 (Dolomanov et al., 2009)'
_computing_structure_refinement 'SHELXL 2018/3 (Sheldrick, 2015)'
_computing_structure_solution 'SHELXT 2014/5 (Sheldrick, 2014)'
_diffrn_ambient_temperature 100.03
_diffrn_measured_fraction_theta_full 0.997
_diffrn_measured_fraction_theta_max 0.996
_diffrn_measurement_device_type 'Bruker APEX-II CCD'
_diffrn_measurement_method '\f and \w scans'
_diffrn_radiation_type MoK\a
_diffrn_radiation_wavelength 0.71073
_diffrn_reflns_av_R_equivalents 0.0464
_diffrn_reflns_av_unetI/netI 0.0413
_diffrn_reflns_Laue_measured_fraction_full 0.997
_diffrn_reflns_Laue_measured_fraction_max 0.996
_diffrn_reflns_limit_h_max 11
_diffrn_reflns_limit_h_min -10
_diffrn_reflns_limit_k_max 12
_diffrn_reflns_limit_k_min -12
_diffrn_reflns_limit_l_max 14
_diffrn_reflns_limit_l_min -14
_diffrn_reflns_number 14905
_diffrn_reflns_point_group_measured_fraction_full 0.997
_diffrn_reflns_point_group_measured_fraction_max 0.996
_diffrn_reflns_theta_full 25.242
_diffrn_reflns_theta_max 26.430
_diffrn_reflns_theta_min 2.465
_diffrn_standards_number 0
_exptl_absorpt_coefficient_mu 0.269
_exptl_absorpt_correction_T_max 0.9582
_exptl_absorpt_correction_T_min 0.9285
_exptl_absorpt_correction_type multi-scan
_exptl_absorpt_process_details
;
SADABS-2014/5 (Bruker,2014/5) was used for absorption correction.
wR2(int) was 0.1218 before and 0.0478 after correction.
The Ratio of minimum to maximum transmission is 0.9690.
The \l/2 correction factor is Not present.
;
_exptl_crystal_colour colourless
_exptl_crystal_colour_primary colourless
_exptl_crystal_density_diffrn 1.450
_exptl_crystal_description block
_exptl_crystal_F_000 424
_exptl_crystal_recrystallization_method 'Re-crystallisation from solvent: Methanol'
_exptl_crystal_size_max 0.28
_exptl_crystal_size_mid 0.21
_exptl_crystal_size_min 0.09
_refine_diff_density_max 0.360
_refine_diff_density_min -0.329
_refine_diff_density_rms 0.057
_refine_ls_extinction_method none
_refine_ls_goodness_of_fit_ref 1.024
_refine_ls_hydrogen_treatment mixed
_refine_ls_matrix_type full
_refine_ls_number_parameters 243
_refine_ls_number_reflns 3879
_refine_ls_number_restraints 0
_refine_ls_restrained_S_all 1.024
_refine_ls_R_factor_all 0.0578
_refine_ls_R_factor_gt 0.0391
_refine_ls_shift/su_max 0.000
_refine_ls_shift/su_mean 0.000
_refine_ls_structure_factor_coef Fsqd
_refine_ls_weighting_details 'w=1/[\s^2^(Fo^2^)+(0.0315P)^2^+0.7493P] where P=(Fo^2^+2Fc^2^)/3'
_refine_ls_weighting_scheme calc
_refine_ls_wR_factor_gt 0.0797
_refine_ls_wR_factor_ref 0.0860
_reflns_Friedel_coverage 0.000
_reflns_number_gt 3092
_reflns_number_total 3879
_reflns_threshold_expression 'I > 2\s(I)'
_cod_data_source_file d5cc05302a2.cif
_cod_data_source_block mr336_mw
_cod_depositor_comments 'Adding full bibliography for 7135096--7135097.cif.'
_cod_original_sg_symbol_H-M P-1
_cod_database_code 7135096
_shelx_shelxl_version_number 2018/3
_shelx_space_group_comment
;
The symmetry employed for this shelxl refinement is uniquely defined
by the following loop, which should always be used as a source of
symmetry information in preference to the above space-group names.
They are only intended as comments.
;
_shelx_estimated_absorpt_t_max 0.976
_shelx_estimated_absorpt_t_min 0.929
_olex2_refinement_description
;
1. Fixed Uiso
 At 1.2 times of:
  All C(H) groups
 At 1.5 times of:
  All C(H,H,H) groups
2.a Aromatic/amide H refined with riding coordinates:
 C3(H3), C32(H32), C33(H33), C34(H34), C35(H35), C36(H36)
2.b Idealised Me refined as rotating group:
 C11(H11A,H11B,H11C), C21(H21A,H21B,H21C), C22(H22A,H22B,H22C), C23(H23A,H23B,
 H23C)
;
_olex2_submission_special_instructions 'No special instructions were received'

loop_
_space_group_symop_operation_xyz
'x, y, z'
'-x, -y, -z'

loop_
_atom_site_label
_atom_site_type_symbol
_atom_site_fract_x
_atom_site_fract_y
_atom_site_fract_z
_atom_site_U_iso_or_equiv
_atom_site_adp_type
_atom_site_occupancy
_atom_site_site_symmetry_order
_atom_site_calc_flag
_atom_site_refinement_flags_posn
_atom_site_refinement_flags_adp
_atom_site_refinement_flags_occupancy
_atom_site_disorder_assembly
_atom_site_disorder_group
P1 P 0.67147(6) 0.38797(5) 0.54623(4) 0.01392(13) Uani 1 1 d . . . . .
H1 H 0.707(2) 0.525(2) 0.5597(17) 0.016(5) Uiso 1 1 d . . . . .
Si1 Si 0.62049(7) 0.40253(6) 0.81491(5) 0.01413(13) Uani 1 1 d . . . . .
F1 F 0.91984(16) 0.03451(13) 0.38832(11) 0.0277(3) Uani 1 1 d . . . . .
F2 F 1.06585(15) 0.24550(14) 0.35502(11) 0.0302(3) Uani 1 1 d . . . . .
F3 F 0.83099(16) 0.12316(14) 0.25835(10) 0.0291(3) Uani 1 1 d . . . . .
F4 F 0.93287(16) 0.41730(15) 0.28091(11) 0.0317(3) Uani 1 1 d . . . . .
F5 F 0.67625(15) 0.30168(14) 0.23915(10) 0.0281(3) Uani 1 1 d . . . . .
F6 F 0.77005(17) 0.51617(14) 0.34501(11) 0.0315(3) Uani 1 1 d . . . . .
O1 O 0.48401(17) 0.33912(14) 0.50348(12) 0.0180(3) Uani 1 1 d . . . . .
C1 C 0.6979(2) 0.3287(2) 0.67640(16) 0.0133(4) Uani 1 1 d . . . . .
C2 C 0.7672(2) 0.2276(2) 0.67048(16) 0.0127(4) Uani 1 1 d . . . . .
C3 C 0.8312(2) 0.1778(2) 0.56875(17) 0.0154(4) Uani 1 1 d . . . . .
H3 H 0.873438 0.106501 0.574590 0.018 Uiso 1 1 calc R U . . .
C4 C 0.8367(2) 0.2255(2) 0.46185(17) 0.0149(4) Uani 1 1 d . . . . .
C5 C 0.7793(2) 0.3315(2) 0.44029(17) 0.0154(4) Uani 1 1 d . . . . .
C11 C 0.3831(3) 0.1854(2) 0.4750(2) 0.0238(5) Uani 1 1 d . . . . .
H11A H 0.382795 0.149971 0.389692 0.036 Uiso 1 1 calc R U . . .
H11B H 0.272320 0.169241 0.493894 0.036 Uiso 1 1 calc R U . . .
H11C H 0.425843 0.132975 0.521972 0.036 Uiso 1 1 calc R U . . .
C21 C 0.6269(3) 0.5849(2) 0.79935(19) 0.0223(5) Uani 1 1 d . . . . .
H21A H 0.581164 0.622397 0.867634 0.033 Uiso 1 1 calc R U . . .
H21B H 0.563647 0.576244 0.725349 0.033 Uiso 1 1 calc R U . . .
H21C H 0.739401 0.651644 0.796903 0.033 Uiso 1 1 calc R U . . .
C22 C 0.7477(3) 0.4271(2) 0.95442(18) 0.0234(5) Uani 1 1 d . . . . .
H22A H 0.717034 0.483402 1.020296 0.035 Uiso 1 1 calc R U . . .
H22B H 0.861974 0.478871 0.942934 0.035 Uiso 1 1 calc R U . . .
H22C H 0.730824 0.331886 0.973379 0.035 Uiso 1 1 calc R U . . .
C23 C 0.4060(3) 0.2797(2) 0.8252(2) 0.0240(5) Uani 1 1 d . . . . .
H23A H 0.399983 0.182179 0.829327 0.036 Uiso 1 1 calc R U . . .
H23B H 0.338995 0.275227 0.754566 0.036 Uiso 1 1 calc R U . . .
H23C H 0.366446 0.317107 0.897145 0.036 Uiso 1 1 calc R U . . .
C31 C 0.7790(2) 0.1618(2) 0.77673(17) 0.0148(4) Uani 1 1 d . . . . .
C32 C 0.6433(3) 0.0550(2) 0.80987(17) 0.0179(4) Uani 1 1 d . . . . .
H32 H 0.541369 0.025201 0.765782 0.022 Uiso 1 1 calc R U . . .
C33 C 0.6558(3) -0.0082(2) 0.90693(19) 0.0245(5) Uani 1 1 d . . . . .
H33 H 0.563135 -0.082429 0.928239 0.029 Uiso 1 1 calc R U . . .
C34 C 0.8036(3) 0.0370(3) 0.97256(19) 0.0289(6) Uani 1 1 d . . . . .
H34 H 0.811825 -0.004712 1.040056 0.035 Uiso 1 1 calc R U . . .
C35 C 0.9391(3) 0.1426(3) 0.9402(2) 0.0286(5) Uani 1 1 d . . . . .
H35 H 1.040244 0.173559 0.985698 0.034 Uiso 1 1 calc R U . . .
C36 C 0.9281(3) 0.2038(2) 0.84154(18) 0.0215(5) Uani 1 1 d . . . . .
H36 H 1.022309 0.274290 0.818145 0.026 Uiso 1 1 calc R U . . .
C41 C 0.9125(3) 0.1578(2) 0.36589(18) 0.0203(5) Uani 1 1 d . . . . .
C51 C 0.7910(3) 0.3896(2) 0.32770(18) 0.0211(5) Uani 1 1 d . . . . .

loop_
_atom_site_aniso_label
_atom_site_aniso_U_11
_atom_site_aniso_U_22
_atom_site_aniso_U_33
_atom_site_aniso_U_23
_atom_site_aniso_U_13
_atom_site_aniso_U_12
P1 0.0166(3) 0.0103(3) 0.0129(3) 0.00160(19) -0.0006(2) 0.0035(2)
Si1 0.0158(3) 0.0144(3) 0.0128(3) 0.0010(2) 0.0018(2) 0.0072(2)
F1 0.0371(8) 0.0276(7) 0.0242(7) 0.0032(5) 0.0120(6) 0.0191(6)
F2 0.0163(7) 0.0375(8) 0.0310(7) 0.0040(6) 0.0105(5) 0.0048(6)
F3 0.0301(8) 0.0402(8) 0.0137(6) -0.0053(5) -0.0005(5) 0.0145(6)
F4 0.0234(7) 0.0424(8) 0.0271(7) 0.0185(6) 0.0111(6) 0.0054(6)
F5 0.0277(7) 0.0382(8) 0.0151(6) 0.0037(5) -0.0036(5) 0.0101(6)
F6 0.0453(9) 0.0265(7) 0.0263(7) 0.0149(6) 0.0056(6) 0.0143(6)
O1 0.0187(8) 0.0162(7) 0.0199(7) 0.0021(6) -0.0019(6) 0.0084(6)
C1 0.0120(10) 0.0118(9) 0.0132(9) 0.0018(7) 0.0010(8) 0.0019(8)
C2 0.0086(10) 0.0126(9) 0.0123(9) 0.0007(7) -0.0011(7) 0.0001(8)
C3 0.0144(10) 0.0147(10) 0.0159(10) 0.0008(8) -0.0005(8) 0.0054(8)
C4 0.0104(10) 0.0154(10) 0.0145(10) 0.0006(8) 0.0006(8) 0.0013(8)
C5 0.0136(10) 0.0159(10) 0.0115(9) 0.0023(8) -0.0001(8) 0.0005(8)
C11 0.0170(11) 0.0200(11) 0.0292(12) 0.0000(9) -0.0040(9) 0.0035(9)
C21 0.0277(13) 0.0191(11) 0.0217(11) 0.0010(9) 0.0044(9) 0.0122(10)
C22 0.0303(13) 0.0269(12) 0.0157(10) -0.0022(9) -0.0006(9) 0.0168(10)
C23 0.0216(12) 0.0227(11) 0.0283(12) 0.0042(9) 0.0090(9) 0.0094(9)
C31 0.0205(11) 0.0152(10) 0.0123(9) 0.0008(8) 0.0029(8) 0.0114(9)
C32 0.0230(12) 0.0169(10) 0.0161(10) 0.0019(8) 0.0052(8) 0.0106(9)
C33 0.0383(14) 0.0204(11) 0.0200(11) 0.0069(9) 0.0129(10) 0.0154(10)
C34 0.0540(17) 0.0315(13) 0.0145(11) 0.0068(9) 0.0052(11) 0.0300(12)
C35 0.0354(14) 0.0368(14) 0.0217(12) 0.0018(10) -0.0053(10) 0.0246(12)
C36 0.0202(12) 0.0255(12) 0.0213(11) 0.0027(9) 0.0009(9) 0.0123(9)
C41 0.0158(11) 0.0252(11) 0.0168(10) 0.0030(9) 0.0031(8) 0.0052(9)
C51 0.0206(12) 0.0221(11) 0.0184(11) 0.0060(9) 0.0029(9) 0.0051(9)

loop_
_atom_type_symbol
_atom_type_description
_atom_type_scat_dispersion_real
_atom_type_scat_dispersion_imag
_atom_type_scat_source
C C 0.0033 0.0016 'International Tables Vol C Tables 4.2.6.8 and 6.1.1.4'
H H 0.0000 0.0000 'International Tables Vol C Tables 4.2.6.8 and 6.1.1.4'
O O 0.0106 0.0060 'International Tables Vol C Tables 4.2.6.8 and 6.1.1.4'
F F 0.0171 0.0103 'International Tables Vol C Tables 4.2.6.8 and 6.1.1.4'
Si Si 0.0817 0.0704 'International Tables Vol C Tables 4.2.6.8 and 6.1.1.4'
P P 0.1023 0.0942 'International Tables Vol C Tables 4.2.6.8 and 6.1.1.4'

loop_
_geom_angle_atom_site_label_1
_geom_angle_atom_site_label_2
_geom_angle_atom_site_label_3
_geom_angle
_geom_angle_site_symmetry_1
_geom_angle_site_symmetry_3
_geom_angle_publ_flag
O1 P1 H1 95.9(9) . . ?
O1 P1 C1 112.18(9) . . ?
O1 P1 C5 113.97(8) . . ?
C1 P1 H1 114.2(9) . . ?
C5 P1 H1 112.1(9) . . ?
C5 P1 C1 108.24(9) . . ?
C21 Si1 C1 108.11(9) . . ?
C22 Si1 C1 112.65(9) . . ?
C22 Si1 C21 107.39(10) . . ?
C22 Si1 C23 110.54(11) . . ?
C23 Si1 C1 109.47(9) . . ?
C23 Si1 C21 108.56(10) . . ?
C11 O1 P1 118.35(12) . . ?
P1 C1 Si1 116.67(11) . . ?
C2 C1 P1 117.93(15) . . ?
C2 C1 Si1 125.33(14) . . ?
C1 C2 C3 125.14(18) . . ?
C1 C2 C31 120.49(17) . . ?
C3 C2 C31 114.37(17) . . ?
C2 C3 H3 117.7 . . ?
C4 C3 C2 124.56(18) . . ?
C4 C3 H3 117.7 . . ?
C3 C4 C5 124.02(18) . . ?
C3 C4 C41 115.15(18) . . ?
C5 C4 C41 120.82(17) . . ?
C4 C5 P1 118.52(14) . . ?
C4 C5 C51 124.94(18) . . ?
C51 C5 P1 116.30(15) . . ?
O1 C11 H11A 109.5 . . ?
O1 C11 H11B 109.5 . . ?
O1 C11 H11C 109.5 . . ?
H11A C11 H11B 109.5 . . ?
H11A C11 H11C 109.5 . . ?
H11B C11 H11C 109.5 . . ?
Si1 C21 H21A 109.5 . . ?
Si1 C21 H21B 109.5 . . ?
Si1 C21 H21C 109.5 . . ?
H21A C21 H21B 109.5 . . ?
H21A C21 H21C 109.5 . . ?
H21B C21 H21C 109.5 . . ?
Si1 C22 H22A 109.5 . . ?
Si1 C22 H22B 109.5 . . ?
Si1 C22 H22C 109.5 . . ?
H22A C22 H22B 109.5 . . ?
H22A C22 H22C 109.5 . . ?
H22B C22 H22C 109.5 . . ?
Si1 C23 H23A 109.5 . . ?
Si1 C23 H23B 109.5 . . ?
Si1 C23 H23C 109.5 . . ?
H23A C23 H23B 109.5 . . ?
H23A C23 H23C 109.5 . . ?
H23B C23 H23C 109.5 . . ?
C32 C31 C2 120.71(18) . . ?
C32 C31 C36 119.23(19) . . ?
C36 C31 C2 120.02(18) . . ?
C31 C32 H32 119.8 . . ?
C33 C32 C31 120.5(2) . . ?
C33 C32 H32 119.8 . . ?
C32 C33 H33 120.1 . . ?
C34 C33 C32 119.8(2) . . ?
C34 C33 H33 120.1 . . ?
C33 C34 H34 119.9 . . ?
C35 C34 C33 120.2(2) . . ?
C35 C34 H34 119.9 . . ?
C34 C35 H35 119.9 . . ?
C34 C35 C36 120.3(2) . . ?
C36 C35 H35 119.9 . . ?
C31 C36 H36 120.0 . . ?
C35 C36 C31 120.0(2) . . ?
C35 C36 H36 120.0 . . ?
F1 C41 C4 112.71(16) . . ?
F2 C41 F1 105.39(17) . . ?
F2 C41 C4 112.28(17) . . ?
F3 C41 F1 105.92(16) . . ?
F3 C41 F2 107.24(16) . . ?
F3 C41 C4 112.76(17) . . ?
F4 C51 F5 105.78(16) . . ?
F4 C51 F6 106.21(17) . . ?
F4 C51 C5 114.51(18) . . ?
F5 C51 F6 104.77(17) . . ?
F5 C51 C5 113.93(17) . . ?
F6 C51 C5 110.87(17) . . ?

loop_
_geom_bond_atom_site_label_1
_geom_bond_atom_site_label_2
_geom_bond_distance
_geom_bond_site_symmetry_2
_geom_bond_publ_flag
P1 H1 1.28(2) . ?
P1 O1 1.6029(15) . ?
P1 C1 1.7319(19) . ?
P1 C5 1.728(2) . ?
Si1 C1 1.900(2) . ?
Si1 C21 1.869(2) . ?
Si1 C22 1.864(2) . ?
Si1 C23 1.867(2) . ?
F1 C41 1.344(2) . ?
F2 C41 1.343(2) . ?
F3 C41 1.337(2) . ?
F4 C51 1.338(2) . ?
F5 C51 1.355(2) . ?
F6 C51 1.356(2) . ?
O1 C11 1.448(2) . ?
C1 C2 1.388(3) . ?
C2 C3 1.413(3) . ?
C2 C31 1.494(3) . ?
C3 H3 0.9500 . ?
C3 C4 1.376(3) . ?
C4 C5 1.413(3) . ?
C4 C41 1.513(3) . ?
C5 C51 1.485(3) . ?
C11 H11A 0.9800 . ?
C11 H11B 0.9800 . ?
C11 H11C 0.9800 . ?
C21 H21A 0.9800 . ?
C21 H21B 0.9800 . ?
C21 H21C 0.9800 . ?
C22 H22A 0.9800 . ?
C22 H22B 0.9800 . ?
C22 H22C 0.9800 . ?
C23 H23A 0.9800 . ?
C23 H23B 0.9800 . ?
C23 H23C 0.9800 . ?
C31 C32 1.391(3) . ?
C31 C36 1.394(3) . ?
C32 H32 0.9500 . ?
C32 C33 1.388(3) . ?
C33 H33 0.9500 . ?
C33 C34 1.383(3) . ?
C34 H34 0.9500 . ?
C34 C35 1.380(4) . ?
C35 H35 0.9500 . ?
C35 C36 1.388(3) . ?
C36 H36 0.9500 . ?

loop_
_geom_torsion_atom_site_label_1
_geom_torsion_atom_site_label_2
_geom_torsion_atom_site_label_3
_geom_torsion_atom_site_label_4
_geom_torsion
_geom_torsion_site_symmetry_1
_geom_torsion_site_symmetry_2
_geom_torsion_site_symmetry_3
_geom_torsion_site_symmetry_4
_geom_torsion_publ_flag
P1 C1 C2 C3 5.8(3) . . . . ?
P1 C1 C2 C31 -174.20(14) . . . . ?
P1 C5 C51 F4 143.75(15) . . . . ?
P1 C5 C51 F5 -94.28(19) . . . . ?
P1 C5 C51 F6 23.6(2) . . . . ?
Si1 C1 C2 C3 -177.00(15) . . . . ?
Si1 C1 C2 C31 3.0(3) . . . . ?
O1 P1 C1 Si1 -63.14(12) . . . . ?
O1 P1 C1 C2 114.27(15) . . . . ?
O1 P1 C5 C4 -111.67(15) . . . . ?
O1 P1 C5 C51 62.90(17) . . . . ?
C1 P1 O1 C11 -60.95(16) . . . . ?
C1 P1 C5 C4 13.88(18) . . . . ?
C1 P1 C5 C51 -171.55(15) . . . . ?
C1 C2 C3 C4 1.4(3) . . . . ?
C1 C2 C31 C32 75.8(2) . . . . ?
C1 C2 C31 C36 -106.4(2) . . . . ?
C2 C3 C4 C5 0.3(3) . . . . ?
C2 C3 C4 C41 179.35(18) . . . . ?
C2 C31 C32 C33 178.41(18) . . . . ?
C2 C31 C36 C35 -179.98(18) . . . . ?
C3 C2 C31 C32 -104.3(2) . . . . ?
C3 C2 C31 C36 73.6(2) . . . . ?
C3 C4 C5 P1 -9.0(3) . . . . ?
C3 C4 C5 C51 176.92(19) . . . . ?
C3 C4 C41 F1 17.9(2) . . . . ?
C3 C4 C41 F2 -101.0(2) . . . . ?
C3 C4 C41 F3 137.75(18) . . . . ?
C4 C5 C51 F4 -42.1(3) . . . . ?
C4 C5 C51 F5 79.9(3) . . . . ?
C4 C5 C51 F6 -162.22(18) . . . . ?
C5 P1 O1 C11 62.49(16) . . . . ?
C5 P1 C1 Si1 170.27(10) . . . . ?
C5 P1 C1 C2 -12.33(18) . . . . ?
C5 C4 C41 F1 -163.07(17) . . . . ?
C5 C4 C41 F2 78.1(2) . . . . ?
C5 C4 C41 F3 -43.2(3) . . . . ?
C31 C2 C3 C4 -178.53(18) . . . . ?
C31 C32 C33 C34 1.2(3) . . . . ?
C32 C31 C36 C35 -2.1(3) . . . . ?
C32 C33 C34 C35 -1.4(3) . . . . ?
C33 C34 C35 C36 -0.2(3) . . . . ?
C34 C35 C36 C31 1.9(3) . . . . ?
C36 C31 C32 C33 0.5(3) . . . . ?
C41 C4 C5 P1 172.01(14) . . . . ?
C41 C4 C5 C51 -2.0(3) . . . . ?
